data_4126692
loop_
_publ_author_name
'Wang, Yuzhong'
'Hickox, Hunter P.'
'Xie, Yaoming'
'Wei, Pingrong'
'Schaefer, Henry F.'
'Robinson, Gregory H.'

_publ_section_title
;
 Facile Conversion of Bis-Silylene to Cyclic Silylene Isomers: Unexpected
 C-N and C-H Bond Cleavage.
;
_journal_name_full 'Journal of the American Chemical Society'
_journal_paper_doi 10.1021/jacs.7b10325
_journal_year 2017
_chemical_formula_sum 'C197 H252 N12 S8 Si4'
_chemical_formula_weight 3156.94
_space_group_crystal_system monoclinic
_space_group_IT_number 15
_space_group_name_Hall '-C 2yc'
_space_group_name_H-M_alt 'C 1 2/c 1'
_symmetry_space_group_name_Hall '-C 2yc'
_symmetry_space_group_name_H-M 'C 1 2/c 1'
_atom_sites_solution_hydrogens mixed
_audit_creation_method SHELXL-2014/7
_cell_angle_alpha 90
_cell_angle_beta 110.778(2)
_cell_angle_gamma 90
_cell_formula_units_Z 4
_cell_length_a 54.583(4)
_cell_length_b 14.5630(12)
_cell_length_c 25.285(2)
_cell_measurement_reflns_used 9600
_cell_measurement_temperature 100(2)
_cell_measurement_theta_max 26.31
_cell_measurement_theta_min 2.34
_cell_volume 18792(3)
_computing_cell_refinement 'Bruker SAINT'
_computing_data_collection 'Bruker APEX3'
_computing_data_reduction 'Bruker SAINT'
_computing_molecular_graphics 'Bruker SHELXTL'
_computing_publication_material 'Bruker SHELXTL'
_computing_structure_refinement 'SHELXL-2014/7 (Sheldrick, 2014)'
_computing_structure_solution 'SHELXS-97 (Sheldrick 2008)'
_diffrn_ambient_temperature 100(2)
_diffrn_measured_fraction_theta_full 0.997
_diffrn_measured_fraction_theta_max 0.997
_diffrn_measurement_device_type 'Bruker D8 Quest PHOTON 100 CMOS'
_diffrn_measurement_method 'Phi\Omega scans'
_diffrn_radiation_type MoK\a
_diffrn_radiation_wavelength 0.71073
_diffrn_reflns_av_R_equivalents 0.1164
_diffrn_reflns_av_unetI/netI 0.0845
_diffrn_reflns_Laue_measured_fraction_full 0.997
_diffrn_reflns_Laue_measured_fraction_max 0.997
_diffrn_reflns_limit_h_max 65
_diffrn_reflns_limit_h_min -65
_diffrn_reflns_limit_k_max 16
_diffrn_reflns_limit_k_min -17
_diffrn_reflns_limit_l_max 29
_diffrn_reflns_limit_l_min -30
_diffrn_reflns_number 119971
_diffrn_reflns_point_group_measured_fraction_full 0.997
_diffrn_reflns_point_group_measured_fraction_max 0.997
_diffrn_reflns_theta_full 25.242
_diffrn_reflns_theta_max 25.248
_diffrn_reflns_theta_min 2.144
_diffrn_source Imus
_exptl_absorpt_coefficient_mu 0.174
_exptl_absorpt_correction_T_max 0.7454
_exptl_absorpt_correction_T_min 0.6277
_exptl_absorpt_correction_type multi-scan
_exptl_absorpt_process_details 'BRUKER SADABS'
_exptl_crystal_colour yellow
_exptl_crystal_density_diffrn 1.116
_exptl_crystal_description plate
_exptl_crystal_F_000 6808
_exptl_crystal_size_max 0.400
_exptl_crystal_size_mid 0.350
_exptl_crystal_size_min 0.180
_refine_diff_density_max 0.538
_refine_diff_density_min -0.389
_refine_diff_density_rms 0.082
_refine_ls_extinction_method none
_refine_ls_goodness_of_fit_ref 1.094
_refine_ls_hydrogen_treatment mixed
_refine_ls_matrix_type full
_refine_ls_number_parameters 1065
_refine_ls_number_reflns 16953
_refine_ls_number_restraints 274
_refine_ls_restrained_S_all 1.096
_refine_ls_R_factor_all 0.1544
_refine_ls_R_factor_gt 0.0997
_refine_ls_shift/su_max 0.001
_refine_ls_shift/su_mean 0.000
_refine_ls_structure_factor_coef Fsqd
_refine_ls_weighting_details 'w=1/[\s^2^(Fo^2^)+(0.0507P)^2^+195.1683P] where P=(Fo^2^+2Fc^2^)/3'
_refine_ls_weighting_scheme calc
_refine_ls_wR_factor_gt 0.2247
_refine_ls_wR_factor_ref 0.2499
_reflns_Friedel_coverage 0.000
_reflns_number_gt 10627
_reflns_number_total 16953
_reflns_threshold_expression 'I > 2\s(I)'
_cod_data_source_file ja7b10325_si_002.cif
_cod_data_source_block j1_a
_cod_original_cell_volume 18791(3)
_cod_database_code 4126692
_shelx_shelxl_version_number 2014/7
_shelx_space_group_comment
;
The symmetry employed for this shelxl refinement is uniquely defined
by the following loop, which should always be used as a source of
symmetry information in preference to the above space-group names.
They are only intended as comments.
;
_shelx_estimated_absorpt_t_min 0.934
_shelx_estimated_absorpt_t_max 0.969

loop_
_space_group_symop_operation_xyz
'x, y, z'
'-x, y, -z+1/2'
'x+1/2, y+1/2, z'
'-x+1/2, y+1/2, -z+1/2'
'-x, -y, -z'
'x, -y, z-1/2'
'-x+1/2, -y+1/2, -z'
'x+1/2, -y+1/2, z-1/2'

loop_
_atom_site_label
_atom_site_type_symbol
_atom_site_fract_x
_atom_site_fract_y
_atom_site_fract_z
_atom_site_U_iso_or_equiv
_atom_site_adp_type
_atom_site_occupancy
_atom_site_site_symmetry_order
_atom_site_calc_flag
_atom_site_refinement_flags_posn
_atom_site_refinement_flags_adp
_atom_site_refinement_flags_occupancy
_atom_site_disorder_assembly
_atom_site_disorder_group
Si1 Si 0.61726(3) 0.49666(11) 0.78393(6) 0.0302(4) Uani 1 1 d D . . . .
H1 H 0.6197(11) 0.4008(16) 0.773(2) 0.038(16) Uiso 1 1 d D . . . .
Si2 Si 0.64361(3) 0.58903(11) 0.74963(7) 0.0291(4) Uani 1 1 d . . . . .
S1 S 0.57701(3) 0.51547(13) 0.52170(6) 0.0414(4) Uani 1 1 d . . . . .
S2 S 0.57675(3) 0.53715(11) 0.73785(6) 0.0358(4) Uani 1 1 d . . . . .
S3 S 0.68535(3) 1.04248(11) 0.81746(8) 0.0444(4) Uani 1 1 d . . . . .
S4 S 0.63110(3) 0.72066(10) 0.78035(6) 0.0348(4) Uani 1 1 d . . . . .
N1 N 0.64538(9) 0.4585(3) 0.89990(18) 0.0295(10) Uani 1 1 d . . . . .
N2 N 0.60626(9) 0.4975(3) 0.8916(2) 0.0329(11) Uani 1 1 d . . . . .
N3 N 0.57250(8) 0.5273(3) 0.62529(18) 0.0320(11) Uani 1 1 d . . . . .
N4 N 0.61155(8) 0.5602(3) 0.62738(18) 0.0287(10) Uani 1 1 d . . . . .
N5 N 0.65629(8) 0.8858(3) 0.80128(19) 0.0291(10) Uani 1 1 d . . . . .
N6 N 0.68753(9) 0.8787(3) 0.76709(19) 0.0303(11) Uani 1 1 d . . . . .
C1 C 0.62210(11) 0.4846(4) 0.8622(2) 0.0290(12) Uani 1 1 d . . . . .
C2 C 0.64409(11) 0.4550(4) 0.9531(2) 0.0345(14) Uani 1 1 d . . . . .
H2 H 0.6579 0.4386 0.9871 0.041 Uiso 1 1 calc R U . . .
C3 C 0.61986(12) 0.4792(4) 0.9481(2) 0.0361(14) Uani 1 1 d . . . . .
H3 H 0.6131 0.4831 0.9779 0.043 Uiso 1 1 calc R U . . .
C4 C 0.57801(11) 0.5137(4) 0.8675(2) 0.0351(14) Uani 1 1 d . . . . .
C5 C 0.56157(12) 0.4365(4) 0.8558(2) 0.0386(15) Uani 1 1 d . . . . .
C6 C 0.53499(13) 0.4537(5) 0.8322(3) 0.0504(18) Uani 1 1 d . . . . .
H6 H 0.5230 0.4037 0.8233 0.061 Uiso 1 1 calc R U . . .
C7 C 0.52539(13) 0.5436(5) 0.8210(3) 0.0493(18) Uani 1 1 d . . . . .
H7 H 0.5070 0.5536 0.8040 0.059 Uiso 1 1 calc R U . . .
C8 C 0.54191(13) 0.6167(5) 0.8343(3) 0.0494(18) Uani 1 1 d . . . . .
H8 H 0.5349 0.6771 0.8274 0.059 Uiso 1 1 calc R U . . .
C9 C 0.56926(11) 0.6045(5) 0.8580(2) 0.0386(15) Uani 1 1 d . . . . .
C10 C 0.58755(13) 0.6855(4) 0.8742(3) 0.0437(16) Uani 1 1 d . . . . .
H10 H 0.6048 0.6648 0.8730 0.052 Uiso 1 1 calc R U . . .
C11 C 0.57847(14) 0.7648(5) 0.8335(3) 0.059(2) Uani 1 1 d . . . . .
H11A H 0.5910 0.8155 0.8459 0.089 Uiso 1 1 calc R U . . .
H11B H 0.5772 0.7450 0.7956 0.089 Uiso 1 1 calc R U . . .
H11C H 0.5612 0.7855 0.8324 0.089 Uiso 1 1 calc R U . . .
C12 C 0.59188(18) 0.7128(6) 0.9346(3) 0.073(2) Uani 1 1 d . . . . .
H12A H 0.6038 0.7655 0.9453 0.109 Uiso 1 1 calc R U . . .
H12B H 0.5751 0.7294 0.9379 0.109 Uiso 1 1 calc R U . . .
H12C H 0.5996 0.6611 0.9599 0.109 Uiso 1 1 calc R U . . .
C13 C 0.57151(13) 0.3401(4) 0.8677(3) 0.0437(16) Uani 1 1 d . . . . .
H13 H 0.5906 0.3431 0.8909 0.052 Uiso 1 1 calc R U . . .
C14 C 0.55801(14) 0.2866(5) 0.9013(3) 0.0531(18) Uani 1 1 d . . . . .
H14A H 0.5651 0.2241 0.9080 0.080 Uiso 1 1 calc R U . . .
H14B H 0.5611 0.3172 0.9376 0.080 Uiso 1 1 calc R U . . .
H14C H 0.5391 0.2839 0.8798 0.080 Uiso 1 1 calc R U . . .
C15 C 0.56862(15) 0.2902(5) 0.8129(3) 0.0578(19) Uani 1 1 d . . . . .
H15A H 0.5752 0.2273 0.8215 0.087 Uiso 1 1 calc R U . . .
H15B H 0.5501 0.2886 0.7886 0.087 Uiso 1 1 calc R U . . .
H15C H 0.5787 0.3225 0.7934 0.087 Uiso 1 1 calc R U . . .
C16 C 0.66742(11) 0.4264(4) 0.8854(2) 0.0316(13) Uani 1 1 d . . . . .
C17 C 0.68862(11) 0.4841(4) 0.8936(2) 0.0326(13) Uani 1 1 d . . . . .
C18 C 0.70939(11) 0.4497(4) 0.8798(3) 0.0384(14) Uani 1 1 d . . . . .
H18 H 0.7242 0.4876 0.8844 0.046 Uiso 1 1 calc R U . . .
C19 C 0.70883(12) 0.3624(5) 0.8597(3) 0.0443(16) Uani 1 1 d . . . . .
H19 H 0.7233 0.3399 0.8510 0.053 Uiso 1 1 calc R U . . .
C20 C 0.68741(12) 0.3065(4) 0.8520(3) 0.0408(15) Uani 1 1 d . . . . .
H20 H 0.6873 0.2463 0.8375 0.049 Uiso 1 1 calc R U . . .
C21 C 0.66613(11) 0.3359(4) 0.8649(2) 0.0349(14) Uani 1 1 d . . . . .
C22 C 0.64395(12) 0.2708(4) 0.8611(3) 0.0410(15) Uani 1 1 d . . . . .
H22 H 0.6290 0.3085 0.8632 0.049 Uiso 1 1 calc R U . . .
C23 C 0.65236(14) 0.2069(5) 0.9116(3) 0.0552(19) Uani 1 1 d . . . . .
H23A H 0.6380 0.1649 0.9091 0.083 Uiso 1 1 calc R U . . .
H23B H 0.6677 0.1715 0.9119 0.083 Uiso 1 1 calc R U . . .
H23C H 0.6569 0.2430 0.9465 0.083 Uiso 1 1 calc R U . . .
C24 C 0.63406(13) 0.2158(5) 0.8067(3) 0.0520(18) Uani 1 1 d . . . . .
H24A H 0.6287 0.2578 0.7743 0.078 Uiso 1 1 calc R U . . .
H24B H 0.6481 0.1757 0.8044 0.078 Uiso 1 1 calc R U . . .
H24C H 0.6191 0.1783 0.8061 0.078 Uiso 1 1 calc R U . . .
C25 C 0.68982(11) 0.5807(4) 0.9184(2) 0.0350(14) Uani 1 1 d . . . . .
H25 H 0.6715 0.6003 0.9123 0.042 Uiso 1 1 calc R U . . .
C26 C 0.70167(13) 0.6513(4) 0.8901(3) 0.0450(16) Uani 1 1 d . . . . .
H26A H 0.6918 0.6517 0.8493 0.067 Uiso 1 1 calc R U . . .
H26B H 0.7008 0.7123 0.9058 0.067 Uiso 1 1 calc R U . . .
H26C H 0.7200 0.6354 0.8970 0.067 Uiso 1 1 calc R U . . .
C27 C 0.70470(14) 0.5790(5) 0.9813(3) 0.0513(18) Uani 1 1 d . . . . .
H27A H 0.6969 0.5333 0.9990 0.077 Uiso 1 1 calc R U . . .
H27B H 0.7230 0.5628 0.9885 0.077 Uiso 1 1 calc R U . . .
H27C H 0.7039 0.6397 0.9973 0.077 Uiso 1 1 calc R U . . .
C28 C 0.58725(10) 0.5346(4) 0.5913(2) 0.0335(14) Uani 1 1 d . . . . .
C29 C 0.58808(11) 0.5473(4) 0.6807(2) 0.0337(13) Uani 1 1 d . . . . .
C30 C 0.61268(10) 0.5696(4) 0.6827(2) 0.0292(13) Uani 1 1 d . . . . .
C31 C 0.63451(11) 0.5662(4) 0.6118(2) 0.0357(14) Uani 1 1 d . . . . .
C32 C 0.65184(11) 0.4913(5) 0.6258(2) 0.0374(15) Uani 1 1 d . . . . .
C33 C 0.67566(12) 0.5045(5) 0.6161(3) 0.0470(17) Uani 1 1 d . . . . .
H33 H 0.6881 0.4559 0.6241 0.056 Uiso 1 1 calc R U . . .
C34 C 0.68103(12) 0.5851(5) 0.5956(3) 0.0446(17) Uani 1 1 d . . . . .
H34 H 0.6974 0.5925 0.5910 0.053 Uiso 1 1 calc R U . . .
C35 C 0.66343(12) 0.6560(5) 0.5815(3) 0.0430(16) Uani 1 1 d . . . . .
H35 H 0.6678 0.7114 0.5670 0.052 Uiso 1 1 calc R U . . .
C36 C 0.63910(11) 0.6482(4) 0.5881(2) 0.0350(14) Uani 1 1 d . . . . .
C37 C 0.61864(12) 0.7247(5) 0.5703(3) 0.0430(16) Uani 1 1 d . . . . .
H37 H 0.6010 0.6949 0.5590 0.052 Uiso 1 1 calc R U . . .
C38 C 0.62124(14) 0.7888(5) 0.6204(3) 0.0491(17) Uani 1 1 d . . . . .
H38A H 0.6207 0.7523 0.6525 0.074 Uiso 1 1 calc R U . . .
H38B H 0.6379 0.8219 0.6312 0.074 Uiso 1 1 calc R U . . .
H38C H 0.6067 0.8329 0.6093 0.074 Uiso 1 1 calc R U . . .
C39 C 0.61940(15) 0.7787(5) 0.5194(3) 0.0574(19) Uani 1 1 d . . . . .
H39A H 0.6059 0.8267 0.5099 0.086 Uiso 1 1 calc R U . . .
H39B H 0.6367 0.8071 0.5285 0.086 Uiso 1 1 calc R U . . .
H39C H 0.6161 0.7372 0.4871 0.086 Uiso 1 1 calc R U . . .
C40 C 0.64513(12) 0.4023(5) 0.6464(3) 0.0422(15) Uani 1 1 d . . . . .
H40 H 0.6312 0.4153 0.6625 0.051 Uiso 1 1 calc R U . . .
C41 C 0.63365(14) 0.3355(5) 0.5982(3) 0.059(2) Uani 1 1 d . . . . .
H41A H 0.6294 0.2777 0.6129 0.089 Uiso 1 1 calc R U . . .
H41B H 0.6177 0.3616 0.5706 0.089 Uiso 1 1 calc R U . . .
H41C H 0.6464 0.3238 0.5798 0.089 Uiso 1 1 calc R U . . .
C42 C 0.66810(13) 0.3579(5) 0.6935(3) 0.0530(18) Uani 1 1 d . . . . .
H42A H 0.6623 0.2999 0.7049 0.080 Uiso 1 1 calc R U . . .
H42B H 0.6824 0.3460 0.6795 0.080 Uiso 1 1 calc R U . . .
H42C H 0.6742 0.3995 0.7260 0.080 Uiso 1 1 calc R U . . .
C43 C 0.54498(10) 0.5042(4) 0.6051(2) 0.0346(14) Uani 1 1 d . . . . .
C44 C 0.53809(12) 0.4117(5) 0.5959(2) 0.0408(15) Uani 1 1 d . . . . .
C45 C 0.51152(12) 0.3918(5) 0.5751(3) 0.0440(16) Uani 1 1 d . . . . .
H45 H 0.5060 0.3297 0.5685 0.053 Uiso 1 1 calc R U . . .
C46 C 0.49318(12) 0.4601(5) 0.5640(3) 0.0456(17) Uani 1 1 d . . . . .
H46 H 0.4751 0.4448 0.5490 0.055 Uiso 1 1 calc R U . . .
C47 C 0.50049(11) 0.5500(5) 0.5742(3) 0.0466(17) Uani 1 1 d . . . . .
H47 H 0.4874 0.5963 0.5662 0.056 Uiso 1 1 calc R U . . .
C48 C 0.52723(11) 0.5749(5) 0.5963(2) 0.0379(15) Uani 1 1 d . . . . .
C49 C 0.53555(12) 0.6741(5) 0.6087(3) 0.0479(17) Uani 1 1 d . . . . .
H49 H 0.5549 0.6744 0.6299 0.057 Uiso 1 1 calc R U . . .
C50 C 0.52260(16) 0.7210(6) 0.6463(4) 0.074(2) Uani 1 1 d . . . . .
H50A H 0.5260 0.6849 0.6809 0.111 Uiso 1 1 calc R U . . .
H50B H 0.5299 0.7828 0.6563 0.111 Uiso 1 1 calc R U . . .
H50C H 0.5037 0.7253 0.6259 0.111 Uiso 1 1 calc R U . . .
C51 C 0.53061(18) 0.7285(6) 0.5554(3) 0.076(2) Uani 1 1 d . . . . .
H51A H 0.5362 0.7921 0.5651 0.114 Uiso 1 1 calc R U . . .
H51B H 0.5405 0.7015 0.5336 0.114 Uiso 1 1 calc R U . . .
H51C H 0.5119 0.7272 0.5327 0.114 Uiso 1 1 calc R U . . .
C52 C 0.55807(14) 0.3363(5) 0.6076(3) 0.059(2) Uani 1 1 d . . . . .
H52 H 0.5755 0.3663 0.6160 0.071 Uiso 1 1 calc R U . . .
C53 C 0.55383(17) 0.2723(6) 0.5571(4) 0.075(2) Uani 1 1 d . . . . .
H53A H 0.5530 0.3086 0.5239 0.113 Uiso 1 1 calc R U . . .
H53B H 0.5684 0.2287 0.5660 0.113 Uiso 1 1 calc R U . . .
H53C H 0.5374 0.2386 0.5491 0.113 Uiso 1 1 calc R U . . .
C54 C 0.5594(2) 0.2833(7) 0.6584(4) 0.106(4) Uani 1 1 d . . . . .
H54A H 0.5726 0.2346 0.6650 0.160 Uiso 1 1 calc R U . . .
H54B H 0.5643 0.3242 0.6912 0.160 Uiso 1 1 calc R U . . .
H54C H 0.5423 0.2558 0.6526 0.160 Uiso 1 1 calc R U . . .
C55 C 0.67604(11) 0.9357(4) 0.7944(2) 0.0348(14) Uani 1 1 d . . . . .
C56 C 0.65521(11) 0.7979(4) 0.7776(2) 0.0334(13) Uani 1 1 d . . . . .
C57 C 0.67462(10) 0.7954(4) 0.7564(2) 0.0307(13) Uani 1 1 d . . . . .
H57 H 0.6787 0.7448 0.7374 0.037 Uiso 1 1 calc R U . . .
C58 C 0.71002(11) 0.9048(4) 0.7529(2) 0.0331(13) Uani 1 1 d . . . . .
C59 C 0.70593(12) 0.9630(4) 0.7061(3) 0.0373(14) Uani 1 1 d . . . . .
C60 C 0.72827(12) 0.9892(4) 0.6948(3) 0.0403(15) Uani 1 1 d . . . . .
H60 H 0.7263 1.0281 0.6634 0.048 Uiso 1 1 calc R U . . .
C61 C 0.75285(13) 0.9606(4) 0.7275(3) 0.0429(16) Uani 1 1 d . . . . .
H61 H 0.7677 0.9807 0.7192 0.051 Uiso 1 1 calc R U . . .
C62 C 0.75603(12) 0.9018(4) 0.7729(3) 0.0449(16) Uani 1 1 d . . . . .
H62 H 0.7731 0.8811 0.7951 0.054 Uiso 1 1 calc R U . . .
C63 C 0.73456(11) 0.8726(4) 0.7866(2) 0.0353(14) Uani 1 1 d . . . . .
C64 C 0.73847(11) 0.8127(4) 0.8381(3) 0.0393(15) Uani 1 1 d . . . . .
H64 H 0.7222 0.7755 0.8302 0.047 Uiso 1 1 calc R U . . .
C65 C 0.74165(14) 0.8711(5) 0.8897(3) 0.0540(18) Uani 1 1 d . . . . .
H65A H 0.7441 0.8311 0.9224 0.081 Uiso 1 1 calc R U . . .
H65B H 0.7569 0.9112 0.8974 0.081 Uiso 1 1 calc R U . . .
H65C H 0.7259 0.9087 0.8828 0.081 Uiso 1 1 calc R U . . .
C66 C 0.76110(14) 0.7461(5) 0.8513(3) 0.059(2) Uani 1 1 d . . . . .
H66A H 0.7590 0.7084 0.8179 0.089 Uiso 1 1 calc R U . . .
H66B H 0.7776 0.7804 0.8618 0.089 Uiso 1 1 calc R U . . .
H66C H 0.7614 0.7064 0.8828 0.089 Uiso 1 1 calc R U . . .
C67 C 0.67916(13) 0.9965(4) 0.6684(3) 0.0444(16) Uani 1 1 d . . . . .
H67 H 0.6659 0.9717 0.6837 0.053 Uiso 1 1 calc R U . . .
C68 C 0.67742(15) 1.1010(5) 0.6683(3) 0.0580(19) Uani 1 1 d . . . . .
H68A H 0.6599 1.1203 0.6436 0.087 Uiso 1 1 calc R U . . .
H68B H 0.6807 1.1229 0.7069 0.087 Uiso 1 1 calc R U . . .
H68C H 0.6906 1.1270 0.6544 0.087 Uiso 1 1 calc R U . . .
C69 C 0.67260(14) 0.9588(5) 0.6082(3) 0.0561(19) Uani 1 1 d . . . . .
H69A H 0.6553 0.9807 0.5841 0.084 Uiso 1 1 calc R U . . .
H69B H 0.6858 0.9800 0.5928 0.084 Uiso 1 1 calc R U . . .
H69C H 0.6726 0.8915 0.6092 0.084 Uiso 1 1 calc R U . . .
C70 C 0.63767(11) 0.9239(4) 0.8238(3) 0.0355(14) Uani 1 1 d . . . . .
C71 C 0.64370(12) 0.9287(4) 0.8809(3) 0.0404(15) Uani 1 1 d . . . . .
C72 C 0.62551(13) 0.9692(4) 0.9016(3) 0.0472(17) Uani 1 1 d . . . . .
H72 H 0.6292 0.9723 0.9412 0.057 Uiso 1 1 calc R U . . .
C73 C 0.60226(13) 1.0045(4) 0.8642(3) 0.0486(17) Uani 1 1 d . . . . .
H73 H 0.5902 1.0331 0.8783 0.058 Uiso 1 1 calc R U . . .
C74 C 0.59655(13) 0.9985(4) 0.8071(3) 0.0456(16) Uani 1 1 d . . . . .
H74 H 0.5804 1.0226 0.7822 0.055 Uiso 1 1 calc R U . . .
C75 C 0.61374(12) 0.9579(4) 0.7845(3) 0.0386(15) Uani 1 1 d . . . . .
C76 C 0.60676(12) 0.9518(5) 0.7211(3) 0.0440(16) Uani 1 1 d . . . . .
H76 H 0.6199 0.9103 0.7141 0.053 Uiso 1 1 calc R U . . .
C77 C 0.60897(17) 1.0444(5) 0.6962(3) 0.063(2) Uani 1 1 d . . . . .
H77A H 0.6043 1.0384 0.6552 0.094 Uiso 1 1 calc R U . . .
H77B H 0.5970 1.0878 0.7041 0.094 Uiso 1 1 calc R U . . .
H77C H 0.6270 1.0669 0.7131 0.094 Uiso 1 1 calc R U . . .
C78 C 0.57969(13) 0.9086(6) 0.6920(3) 0.068(2) Uani 1 1 d . . . . .
H78A H 0.5759 0.9058 0.6511 0.103 Uiso 1 1 calc R U . . .
H78B H 0.5795 0.8464 0.7066 0.103 Uiso 1 1 calc R U . . .
H78C H 0.5664 0.9460 0.6995 0.103 Uiso 1 1 calc R U . . .
C79 C 0.66909(13) 0.8891(5) 0.9229(3) 0.0475(17) Uani 1 1 d . . . . .
H79 H 0.6793 0.8631 0.9006 0.057 Uiso 1 1 calc R U . . .
C80 C 0.66343(17) 0.8103(5) 0.9572(3) 0.067(2) Uani 1 1 d . . . . .
H80A H 0.6800 0.7862 0.9837 0.101 Uiso 1 1 calc R U . . .
H80B H 0.6527 0.8330 0.9782 0.101 Uiso 1 1 calc R U . . .
H80C H 0.6540 0.7613 0.9314 0.101 Uiso 1 1 calc R U . . .
C81 C 0.68616(16) 0.9641(6) 0.9622(3) 0.067(2) Uani 1 1 d . . . . .
H81A H 0.6895 1.0134 0.9393 0.100 Uiso 1 1 calc R U . . .
H81B H 0.6770 0.9890 0.9860 0.100 Uiso 1 1 calc R U . . .
H81C H 0.7029 0.9373 0.9863 0.100 Uiso 1 1 calc R U . . .
C82 C 0.74236(12) 0.6943(5) 0.6313(3) 0.0459(16) Uani 1 1 d . . . . .
C83 C 0.74850(13) 0.6405(4) 0.5934(3) 0.0478(17) Uani 1 1 d . . . . .
H83A H 0.7603 0.5905 0.6066 0.057 Uiso 1 1 calc R U . . .
C84 C 0.73776(14) 0.6581(6) 0.5364(3) 0.061(2) Uani 1 1 d . . . . .
H84A H 0.7424 0.6201 0.5108 0.073 Uiso 1 1 calc R U . . .
C85 C 0.72070(14) 0.7286(6) 0.5157(3) 0.060(2) Uani 1 1 d . . . . .
H85A H 0.7129 0.7390 0.4762 0.072 Uiso 1 1 calc R U . . .
C86 C 0.71489(13) 0.7852(5) 0.5540(3) 0.0559(19) Uani 1 1 d . . . . .
H86A H 0.7035 0.8362 0.5404 0.067 Uiso 1 1 calc R U . . .
C87 C 0.72517(12) 0.7687(4) 0.6104(3) 0.0472(17) Uani 1 1 d . . . . .
H87A H 0.7208 0.8075 0.6359 0.057 Uiso 1 1 calc R U . . .
C88 C 0.75331(16) 0.6757(6) 0.6929(3) 0.064(2) Uani 1 1 d . . . . .
H88A H 0.7467 0.7214 0.7129 0.096 Uiso 1 1 calc R U . . .
H88B H 0.7481 0.6142 0.7003 0.096 Uiso 1 1 calc R U . . .
H88C H 0.7725 0.6793 0.7061 0.096 Uiso 1 1 calc R U . . .
C89 C 0.5165(4) 0.0006(13) 0.4358(11) 0.158(7) Uani 0.675(10) 1 d D U P A 1
C90 C 0.5308(5) 0.0822(13) 0.4385(10) 0.145(6) Uani 0.675(10) 1 d D U P A 1
H90 H 0.5231 0.1380 0.4208 0.174 Uiso 0.675(10) 1 calc R U P A 1
C91 C 0.5581(5) 0.0723(12) 0.4708(10) 0.137(6) Uani 0.675(10) 1 d D U P A 1
H91 H 0.5689 0.1249 0.4741 0.164 Uiso 0.675(10) 1 calc R U P A 1
C92 C 0.5706(4) -0.0086(12) 0.4980(9) 0.123(5) Uani 0.675(10) 1 d D U P A 1
H92 H 0.5889 -0.0124 0.5182 0.148 Uiso 0.675(10) 1 calc R U P A 1
C93 C 0.5538(3) -0.0818(11) 0.4927(8) 0.117(5) Uani 0.675(10) 1 d D U P A 1
H93 H 0.5605 -0.1336 0.5163 0.141 Uiso 0.675(10) 1 calc R U P A 1
C94 C 0.5277(4) -0.0863(12) 0.4556(9) 0.141(6) Uani 0.675(10) 1 d D U P A 1
H94 H 0.5184 -0.1425 0.4447 0.169 Uiso 0.675(10) 1 calc R U P A 1
C95 C 0.4866(4) -0.0047(18) 0.4081(12) 0.213(12) Uani 0.675(10) 1 d D U P A 1
H95A H 0.4796 0.0565 0.3950 0.320 Uiso 0.675(10) 1 calc R U P A 1
H95B H 0.4819 -0.0469 0.3758 0.320 Uiso 0.675(10) 1 calc R U P A 1
H95C H 0.4792 -0.0272 0.4357 0.320 Uiso 0.675(10) 1 calc R U P A 1
C89' C 0.5170(7) -0.033(3) 0.4314(14) 0.147(9) Uani 0.325(10) 1 d D U P A 2
C90' C 0.5251(8) 0.032(3) 0.3999(15) 0.156(9) Uani 0.325(10) 1 d D U P A 2
H90' H 0.5144 0.0635 0.3671 0.187 Uiso 0.325(10) 1 calc R U P A 2
C91' C 0.5530(8) 0.040(3) 0.4270(17) 0.153(8) Uani 0.325(10) 1 d D U P A 2
H91' H 0.5633 0.0461 0.4038 0.184 Uiso 0.325(10) 1 calc R U P A 2
C92' C 0.5659(8) 0.040(4) 0.4860(18) 0.144(9) Uani 0.325(10) 1 d D U P A 2
H92' H 0.5827 0.0661 0.5042 0.173 Uiso 0.325(10) 1 calc R U P A 2
C93' C 0.5518(8) -0.003(3) 0.5152(15) 0.155(9) Uani 0.325(10) 1 d D U P A 2
H93' H 0.5610 -0.0189 0.5535 0.186 Uiso 0.325(10) 1 calc R U P A 2
C94' C 0.5247(8) -0.023(3) 0.4920(14) 0.158(9) Uani 0.325(10) 1 d D U P A 2
H94' H 0.5135 -0.0301 0.5131 0.189 Uiso 0.325(10) 1 calc R U P A 2
C95' C 0.4934(8) -0.093(3) 0.402(2) 0.196(17) Uani 0.325(10) 1 d D U P A 2
H95D H 0.4903 -0.1336 0.4299 0.294 Uiso 0.325(10) 1 calc R U P A 2
H95E H 0.4780 -0.0535 0.3850 0.294 Uiso 0.325(10) 1 calc R U P A 2
H95F H 0.4966 -0.1291 0.3727 0.294 Uiso 0.325(10) 1 calc R U P A 2
C96 C 0.5000 0.9439(9) 0.7500 0.093(4) Uani 1 2 d DS T P . .
C97 C 0.5225(2) 0.9913(8) 0.7786(8) 0.191(9) Uani 1 1 d D . . . .
H97 H 0.5387 0.9596 0.7919 0.229 Uiso 1 1 calc R U . . .
C98 C 0.5219(4) 1.0860(10) 0.7886(13) 0.335(19) Uani 1 1 d D . . . .
H98 H 0.5352 1.1142 0.8194 0.402 Uiso 1 1 calc R U . . .
C99 C 0.5000 1.141(2) 0.7500 0.42(4) Uani 1 2 d DS T P . .
H99 H 0.5000 1.2060 0.7500 0.508 Uiso 1 2 calc R U P . .
C100 C 0.5000 0.8427(9) 0.7500 0.108(5) Uani 1 2 d DS T P . .
H10A H 0.5176 0.8203 0.7724 0.162 Uiso 0.5 1 calc R U P . .
H10B H 0.4874 0.8203 0.7666 0.162 Uiso 0.5 1 calc R U P . .
H10C H 0.4950 0.8203 0.7111 0.162 Uiso 0.5 1 calc R U P . .

loop_
_atom_site_aniso_label
_atom_site_aniso_U_11
_atom_site_aniso_U_22
_atom_site_aniso_U_33
_atom_site_aniso_U_23
_atom_site_aniso_U_13
_atom_site_aniso_U_12
Si1 0.0272(8) 0.0348(9) 0.0281(8) -0.0020(7) 0.0091(7) -0.0013(7)
Si2 0.0247(8) 0.0314(9) 0.0303(8) -0.0038(7) 0.0084(7) -0.0019(7)
S1 0.0277(8) 0.0662(11) 0.0303(8) -0.0091(8) 0.0103(6) -0.0054(7)
S2 0.0261(7) 0.0525(10) 0.0293(8) -0.0012(7) 0.0104(6) -0.0003(7)
S3 0.0435(9) 0.0305(9) 0.0618(11) -0.0139(8) 0.0217(8) -0.0040(7)
S4 0.0332(8) 0.0332(8) 0.0403(8) -0.0061(7) 0.0159(7) -0.0022(7)
N1 0.031(3) 0.032(3) 0.024(2) -0.001(2) 0.007(2) 0.005(2)
N2 0.031(3) 0.036(3) 0.036(3) -0.001(2) 0.016(2) -0.001(2)
N3 0.021(2) 0.046(3) 0.025(2) -0.004(2) 0.004(2) -0.002(2)
N4 0.023(2) 0.036(3) 0.027(2) -0.006(2) 0.008(2) -0.003(2)
N5 0.028(2) 0.025(3) 0.034(3) -0.004(2) 0.010(2) 0.000(2)
N6 0.033(3) 0.027(3) 0.030(3) -0.003(2) 0.011(2) 0.001(2)
C1 0.035(3) 0.023(3) 0.031(3) -0.003(2) 0.013(3) -0.001(2)
C2 0.034(3) 0.039(3) 0.031(3) 0.001(3) 0.012(3) -0.003(3)
C3 0.042(4) 0.038(4) 0.031(3) 0.000(3) 0.015(3) -0.001(3)
C4 0.035(3) 0.039(4) 0.038(3) -0.001(3) 0.020(3) 0.001(3)
C5 0.036(3) 0.046(4) 0.035(3) 0.001(3) 0.015(3) 0.004(3)
C6 0.039(4) 0.064(5) 0.053(4) 0.002(4) 0.023(3) -0.008(3)
C7 0.030(3) 0.072(5) 0.047(4) 0.016(4) 0.015(3) 0.012(4)
C8 0.044(4) 0.056(5) 0.056(4) 0.018(4) 0.028(3) 0.013(4)
C9 0.034(3) 0.054(4) 0.032(3) 0.011(3) 0.016(3) 0.006(3)
C10 0.052(4) 0.035(4) 0.053(4) 0.006(3) 0.028(3) 0.009(3)
C11 0.060(5) 0.043(4) 0.089(6) 0.010(4) 0.043(4) 0.007(4)
C12 0.094(6) 0.060(5) 0.075(6) -0.010(4) 0.043(5) -0.007(5)
C13 0.040(4) 0.043(4) 0.047(4) -0.003(3) 0.015(3) -0.005(3)
C14 0.053(4) 0.048(4) 0.061(5) 0.003(4) 0.023(4) -0.004(3)
C15 0.063(5) 0.053(5) 0.062(5) -0.002(4) 0.029(4) -0.003(4)
C16 0.030(3) 0.035(3) 0.028(3) 0.002(3) 0.008(2) 0.006(3)
C17 0.031(3) 0.032(3) 0.029(3) 0.000(3) 0.004(2) 0.002(3)
C18 0.031(3) 0.041(4) 0.042(4) 0.000(3) 0.012(3) -0.001(3)
C19 0.035(3) 0.050(4) 0.050(4) -0.002(3) 0.018(3) 0.006(3)
C20 0.045(4) 0.032(3) 0.045(4) -0.003(3) 0.016(3) 0.006(3)
C21 0.036(3) 0.032(3) 0.036(3) 0.003(3) 0.011(3) 0.009(3)
C22 0.039(3) 0.036(4) 0.050(4) -0.003(3) 0.019(3) 0.004(3)
C23 0.063(5) 0.037(4) 0.071(5) 0.001(4) 0.030(4) -0.005(3)
C24 0.039(4) 0.051(4) 0.062(5) -0.009(4) 0.012(3) -0.001(3)
C25 0.033(3) 0.034(3) 0.036(3) -0.001(3) 0.009(3) 0.000(3)
C26 0.045(4) 0.033(4) 0.054(4) 0.001(3) 0.015(3) -0.007(3)
C27 0.054(4) 0.044(4) 0.047(4) -0.002(3) 0.007(3) -0.002(3)
C28 0.022(3) 0.042(4) 0.037(3) -0.006(3) 0.010(3) 0.000(3)
C29 0.033(3) 0.033(3) 0.037(3) -0.004(3) 0.015(3) 0.001(3)
C30 0.023(3) 0.029(3) 0.035(3) -0.003(3) 0.009(2) 0.000(2)
C31 0.026(3) 0.051(4) 0.028(3) -0.008(3) 0.007(2) -0.006(3)
C32 0.025(3) 0.056(4) 0.030(3) -0.005(3) 0.009(3) 0.003(3)
C33 0.028(3) 0.071(5) 0.039(4) -0.014(4) 0.009(3) -0.004(3)
C34 0.028(3) 0.066(5) 0.040(4) -0.011(3) 0.014(3) -0.016(3)
C35 0.044(4) 0.052(4) 0.033(3) -0.013(3) 0.014(3) -0.014(3)
C36 0.031(3) 0.042(4) 0.030(3) -0.013(3) 0.008(3) -0.011(3)
C37 0.041(4) 0.050(4) 0.038(4) -0.003(3) 0.013(3) -0.008(3)
C38 0.058(4) 0.046(4) 0.043(4) -0.002(3) 0.018(3) 0.003(3)
C39 0.069(5) 0.054(5) 0.049(4) -0.007(4) 0.020(4) -0.017(4)
C40 0.034(3) 0.050(4) 0.044(4) -0.002(3) 0.015(3) 0.006(3)
C41 0.054(4) 0.057(5) 0.061(5) -0.005(4) 0.014(4) -0.008(4)
C42 0.053(4) 0.043(4) 0.057(4) -0.001(3) 0.014(4) 0.006(3)
C43 0.020(3) 0.054(4) 0.030(3) -0.005(3) 0.009(2) -0.008(3)
C44 0.034(3) 0.054(4) 0.032(3) -0.004(3) 0.009(3) -0.003(3)
C45 0.036(4) 0.051(4) 0.041(4) -0.002(3) 0.009(3) -0.004(3)
C46 0.028(3) 0.070(5) 0.039(4) -0.011(3) 0.012(3) -0.017(3)
C47 0.024(3) 0.075(5) 0.042(4) -0.003(4) 0.015(3) 0.008(3)
C48 0.032(3) 0.056(4) 0.025(3) -0.005(3) 0.010(3) 0.003(3)
C49 0.032(3) 0.059(5) 0.050(4) -0.006(4) 0.010(3) 0.001(3)
C50 0.069(5) 0.072(6) 0.090(6) -0.028(5) 0.041(5) -0.011(4)
C51 0.101(7) 0.058(5) 0.064(5) -0.007(4) 0.024(5) -0.017(5)
C52 0.043(4) 0.054(5) 0.067(5) -0.002(4) 0.004(4) 0.002(3)
C53 0.072(6) 0.066(6) 0.088(6) -0.013(5) 0.029(5) 0.007(5)
C54 0.157(10) 0.080(7) 0.060(6) 0.003(5) 0.010(6) 0.051(7)
C55 0.031(3) 0.037(4) 0.034(3) -0.003(3) 0.009(3) 0.005(3)
C56 0.036(3) 0.027(3) 0.036(3) -0.003(3) 0.010(3) -0.001(3)
C57 0.032(3) 0.028(3) 0.028(3) -0.007(2) 0.007(2) -0.002(3)
C58 0.037(3) 0.027(3) 0.039(3) -0.008(3) 0.019(3) -0.001(3)
C59 0.046(4) 0.029(3) 0.037(3) -0.006(3) 0.016(3) -0.003(3)
C60 0.046(4) 0.040(4) 0.039(3) -0.003(3) 0.019(3) -0.008(3)
C61 0.044(4) 0.043(4) 0.047(4) -0.005(3) 0.023(3) -0.009(3)
C62 0.034(3) 0.044(4) 0.059(4) -0.005(3) 0.019(3) 0.002(3)
C63 0.037(3) 0.032(3) 0.034(3) -0.008(3) 0.010(3) -0.001(3)
C64 0.029(3) 0.044(4) 0.041(4) -0.006(3) 0.008(3) -0.004(3)
C65 0.060(5) 0.048(4) 0.050(4) -0.003(3) 0.015(4) -0.003(4)
C66 0.062(5) 0.051(5) 0.065(5) 0.009(4) 0.024(4) 0.018(4)
C67 0.048(4) 0.037(4) 0.046(4) 0.004(3) 0.015(3) -0.004(3)
C68 0.060(5) 0.039(4) 0.072(5) 0.007(4) 0.019(4) 0.009(3)
C69 0.059(5) 0.065(5) 0.041(4) -0.005(4) 0.014(3) -0.013(4)
C70 0.038(3) 0.026(3) 0.044(4) -0.009(3) 0.017(3) 0.000(3)
C71 0.046(4) 0.030(3) 0.050(4) -0.001(3) 0.023(3) 0.003(3)
C72 0.058(4) 0.041(4) 0.051(4) -0.006(3) 0.030(4) 0.003(3)
C73 0.054(4) 0.033(4) 0.070(5) 0.001(3) 0.036(4) 0.009(3)
C74 0.041(4) 0.037(4) 0.061(4) -0.001(3) 0.020(3) 0.005(3)
C75 0.038(3) 0.026(3) 0.055(4) -0.002(3) 0.020(3) 0.002(3)
C76 0.035(3) 0.046(4) 0.048(4) -0.009(3) 0.010(3) 0.002(3)
C77 0.091(6) 0.051(5) 0.042(4) 0.002(4) 0.018(4) 0.011(4)
C78 0.038(4) 0.093(6) 0.062(5) -0.018(5) 0.003(4) -0.003(4)
C79 0.057(4) 0.046(4) 0.040(4) -0.006(3) 0.018(3) 0.012(3)
C80 0.092(6) 0.057(5) 0.057(5) 0.010(4) 0.032(5) 0.020(4)
C81 0.071(5) 0.069(5) 0.046(4) -0.014(4) 0.004(4) 0.006(4)
C82 0.034(3) 0.046(4) 0.056(4) -0.002(3) 0.014(3) -0.010(3)
C83 0.046(4) 0.033(4) 0.073(5) -0.004(3) 0.030(4) -0.006(3)
C84 0.048(4) 0.071(6) 0.069(5) -0.018(4) 0.027(4) -0.014(4)
C85 0.046(4) 0.077(6) 0.055(5) 0.008(4) 0.017(4) -0.006(4)
C86 0.041(4) 0.056(5) 0.070(5) 0.010(4) 0.019(4) -0.002(3)
C87 0.032(3) 0.036(4) 0.073(5) -0.006(3) 0.019(3) -0.006(3)
C88 0.074(5) 0.061(5) 0.061(5) 0.004(4) 0.029(4) 0.001(4)
C89 0.191(11) 0.099(11) 0.162(14) 0.023(12) 0.035(12) 0.049(9)
C90 0.222(13) 0.092(10) 0.136(14) 0.019(10) 0.081(12) 0.053(10)
C91 0.211(12) 0.091(10) 0.131(15) 0.023(10) 0.089(12) 0.027(10)
C92 0.166(11) 0.091(11) 0.156(13) 0.031(10) 0.110(10) 0.023(8)
C93 0.131(10) 0.089(9) 0.161(13) 0.012(10) 0.087(9) 0.027(8)
C94 0.176(11) 0.083(9) 0.145(14) 0.020(10) 0.035(11) 0.044(9)
C95 0.194(13) 0.16(2) 0.22(3) 0.03(2) -0.01(2) 0.057(12)
C89' 0.198(16) 0.050(15) 0.168(14) 0.051(13) 0.034(13) 0.024(13)
C90' 0.214(15) 0.096(16) 0.152(15) 0.040(14) 0.057(14) 0.014(15)
C91' 0.203(15) 0.112(17) 0.159(15) 0.023(16) 0.082(15) 0.036(15)
C92' 0.176(16) 0.11(2) 0.160(16) 0.030(18) 0.072(13) 0.049(17)
C93' 0.184(16) 0.118(17) 0.157(15) 0.045(16) 0.053(13) 0.026(17)
C94' 0.190(15) 0.108(17) 0.168(14) 0.060(15) 0.055(15) 0.018(16)
C95' 0.18(3) 0.12(3) 0.25(3) 0.03(3) 0.03(3) 0.01(2)
C96 0.070(9) 0.087(11) 0.120(12) 0.000 0.033(8) 0.000
C97 0.050(6) 0.079(9) 0.38(3) -0.023(12) 0.002(10) -0.015(6)
C98 0.149(17) 0.094(13) 0.66(6) -0.06(2) 0.02(2) -0.020(12)
C99 0.068(15) 0.15(2) 0.85(10) 0.000 -0.09(3) 0.000
C100 0.088(10) 0.081(11) 0.143(14) 0.000 0.024(10) 0.000

loop_
_atom_type_symbol
_atom_type_description
_atom_type_scat_dispersion_real
_atom_type_scat_dispersion_imag
_atom_type_scat_source
C C 0.0033 0.0016 'International Tables Vol C Tables 4.2.6.8 and 6.1.1.4'
H H 0.0000 0.0000 'International Tables Vol C Tables 4.2.6.8 and 6.1.1.4'
N N 0.0061 0.0033 'International Tables Vol C Tables 4.2.6.8 and 6.1.1.4'
S S 0.1246 0.1234 'International Tables Vol C Tables 4.2.6.8 and 6.1.1.4'
Si Si 0.0817 0.0704 'International Tables Vol C Tables 4.2.6.8 and 6.1.1.4'

loop_
_geom_angle_atom_site_label_1
_geom_angle_atom_site_label_2
_geom_angle_atom_site_label_3
_geom_angle
_geom_angle_site_symmetry_1
H1 Si1 C1 97(2) .
H1 Si1 S2 108(2) .
C1 Si1 S2 108.65(18) .
H1 Si1 Si2 112(2) .
C1 Si1 Si2 123.89(18) .
S2 Si1 Si2 106.57(9) .
C30 Si2 S4 98.50(18) .
C30 Si2 Si1 77.33(17) .
S4 Si2 Si1 93.40(8) .
C29 S2 Si1 83.0(2) .
C56 S4 Si2 102.0(2) .
C1 N1 C2 109.9(5) .
C1 N1 C16 124.7(4) .
C2 N1 C16 124.8(5) .
C1 N2 C3 109.3(5) .
C1 N2 C4 125.7(5) .
C3 N2 C4 124.2(5) .
C28 N3 C29 109.3(4) .
C28 N3 C43 124.3(4) .
C29 N3 C43 126.4(5) .
C28 N4 C30 112.7(4) .
C28 N4 C31 124.4(4) .
C30 N4 C31 122.5(4) .
C55 N5 C56 110.3(5) .
C55 N5 C70 123.1(5) .
C56 N5 C70 126.2(5) .
C55 N6 C57 109.8(5) .
C55 N6 C58 123.2(5) .
C57 N6 C58 127.0(5) .
N2 C1 N1 106.2(5) .
N2 C1 Si1 133.1(4) .
N1 C1 Si1 120.6(4) .
C3 C2 N1 106.9(5) .
C2 C3 N2 107.6(5) .
C9 C4 C5 124.6(6) .
C9 C4 N2 118.0(5) .
C5 C4 N2 117.3(5) .
C6 C5 C4 116.2(6) .
C6 C5 C13 120.5(6) .
C4 C5 C13 123.4(5) .
C5 C6 C7 121.1(6) .
C8 C7 C6 121.0(6) .
C7 C8 C9 121.1(6) .
C4 C9 C8 116.0(6) .
C4 C9 C10 122.8(5) .
C8 C9 C10 121.2(6) .
C9 C10 C11 112.9(6) .
C9 C10 C12 109.3(5) .
C11 C10 C12 112.6(6) .
C5 C13 C15 110.7(6) .
C5 C13 C14 112.3(5) .
C15 C13 C14 110.4(6) .
C17 C16 C21 123.6(5) .
C17 C16 N1 119.3(5) .
C21 C16 N1 117.1(5) .
C18 C17 C16 117.0(5) .
C18 C17 C25 120.8(5) .
C16 C17 C25 122.1(5) .
C19 C18 C17 121.0(6) .
C18 C19 C20 120.5(6) .
C19 C20 C21 121.7(6) .
C20 C21 C16 116.1(6) .
C20 C21 C22 120.8(5) .
C16 C21 C22 123.0(5) .
C23 C22 C21 109.6(5) .
C23 C22 C24 110.2(6) .
C21 C22 C24 114.0(5) .
C27 C25 C26 110.3(5) .
C27 C25 C17 110.2(5) .
C26 C25 C17 113.1(5) .
N4 C28 N3 104.3(5) .
N4 C28 S1 129.2(4) .
N3 C28 S1 126.5(4) .
C30 C29 N3 109.3(5) .
C30 C29 S2 127.9(5) .
N3 C29 S2 122.7(4) .
C29 C30 N4 104.4(5) .
C29 C30 Si2 127.4(4) .
N4 C30 Si2 127.4(4) .
C36 C31 C32 124.4(5) .
C36 C31 N4 118.3(5) .
C32 C31 N4 117.1(5) .
C31 C32 C33 115.3(6) .
C31 C32 C40 122.5(5) .
C33 C32 C40 122.1(6) .
C34 C33 C32 121.2(6) .
C33 C34 C35 121.7(6) .
C34 C35 C36 121.0(6) .
C31 C36 C35 116.3(6) .
C31 C36 C37 121.7(5) .
C35 C36 C37 122.0(6) .
C39 C37 C36 113.0(5) .
C39 C37 C38 111.1(6) .
C36 C37 C38 110.8(5) .
C32 C40 C41 111.2(5) .
C32 C40 C42 113.8(5) .
C41 C40 C42 110.2(6) .
C48 C43 C44 124.2(5) .
C48 C43 N3 117.8(6) .
C44 C43 N3 117.9(5) .
C43 C44 C45 116.7(6) .
C43 C44 C52 122.6(6) .
C45 C44 C52 120.7(6) .
C46 C45 C44 121.1(6) .
C47 C46 C45 121.0(6) .
C46 C47 C48 120.8(6) .
C43 C48 C47 116.2(6) .
C43 C48 C49 122.6(5) .
C47 C48 C49 121.3(6) .
C51 C49 C48 111.9(6) .
C51 C49 C50 110.2(7) .
C48 C49 C50 112.5(6) .
C54 C52 C44 111.2(7) .
C54 C52 C53 110.6(7) .
C44 C52 C53 113.4(6) .
N5 C55 N6 105.4(5) .
N5 C55 S3 127.4(4) .
N6 C55 S3 127.1(4) .
C57 C56 N5 105.9(5) .
C57 C56 S4 135.0(5) .
N5 C56 S4 119.0(4) .
C56 C57 N6 108.5(5) .
C63 C58 C59 123.4(5) .
C63 C58 N6 118.5(5) .
C59 C58 N6 118.1(5) .
C60 C59 C58 116.5(6) .
C60 C59 C67 120.0(6) .
C58 C59 C67 123.6(5) .
C61 C60 C59 122.2(6) .
C60 C61 C62 119.6(6) .
C63 C62 C61 121.3(6) .
C58 C63 C62 117.1(6) .
C58 C63 C64 122.1(5) .
C62 C63 C64 120.7(5) .
C65 C64 C63 110.8(5) .
C65 C64 C66 109.6(6) .
C63 C64 C66 114.4(5) .
C59 C67 C68 111.6(5) .
C59 C67 C69 110.0(5) .
C68 C67 C69 111.2(6) .
C71 C70 C75 122.7(5) .
C71 C70 N5 119.9(5) .
C75 C70 N5 117.4(5) .
C70 C71 C72 118.6(6) .
C70 C71 C79 122.4(5) .
C72 C71 C79 119.0(6) .
C73 C72 C71 119.9(6) .
C74 C73 C72 120.5(6) .
C73 C74 C75 121.8(6) .
C74 C75 C70 116.5(6) .
C74 C75 C76 120.5(6) .
C70 C75 C76 123.0(5) .
C75 C76 C77 111.3(5) .
C75 C76 C78 111.8(6) .
C77 C76 C78 111.8(6) .
C80 C79 C71 111.1(6) .
C80 C79 C81 111.2(6) .
C71 C79 C81 111.8(6) .
C83 C82 C87 118.3(7) .
C83 C82 C88 121.6(7) .
C87 C82 C88 120.1(7) .
C82 C83 C84 120.6(7) .
C85 C84 C83 121.5(7) .
C84 C85 C86 118.3(7) .
C87 C86 C85 121.0(7) .
C86 C87 C82 120.2(7) .
C94 C89 C90 125.1(18) .
C94 C89 C95 111.8(18) .
C90 C89 C95 123.0(18) .
C89 C90 C91 112.9(17) .
C92 C91 C90 126(2) .
C91 C92 C93 114.0(19) .
C92 C93 C94 125.7(18) .
C89 C94 C93 113.7(18) .
C90' C89' C94' 120(3) .
C90' C89' C95' 120(3) .
C94' C89' C95' 117(3) .
C91' C90' C89' 106(2) .
C90' C91' C92' 124(3) .
C93' C92' C91' 114(3) .
C94' C93' C92' 125(3) .
C93' C94' C89' 109(3) .
C97 C96 C97 119.5(15) 2_656
C97 C96 C100 120.3(7) 2_656
C97 C96 C100 120.3(7) .
C98 C97 C96 121.0(13) .
C97 C98 C99 118(2) .
C98 C99 C98 115(2) 2_656

loop_
_geom_bond_atom_site_label_1
_geom_bond_atom_site_label_2
_geom_bond_distance
_geom_bond_site_symmetry_2
Si1 H1 1.441(19) .
Si1 C1 1.909(6) .
Si1 S2 2.183(2) .
Si1 Si2 2.349(2) .
Si2 C30 1.941(6) .
Si2 S4 2.263(2) .
S1 C28 1.669(6) .
S2 C29 1.768(6) .
S3 C55 1.675(6) .
S4 C56 1.752(6) .
N1 C1 1.345(7) .
N1 C2 1.374(7) .
N1 C16 1.454(7) .
N2 C1 1.340(7) .
N2 C3 1.381(7) .
N2 C4 1.462(7) .
N3 C28 1.375(7) .
N3 C29 1.388(7) .
N3 C43 1.444(7) .
N4 C28 1.368(7) .
N4 C30 1.386(7) .
N4 C31 1.443(7) .
N5 C55 1.362(7) .
N5 C56 1.407(7) .
N5 C70 1.440(7) .
N6 C55 1.367(7) .
N6 C57 1.381(7) .
N6 C58 1.447(7) .
C2 C3 1.330(8) .
C4 C9 1.398(9) .
C4 C5 1.403(9) .
C5 C6 1.382(9) .
C5 C13 1.496(9) .
C6 C7 1.402(10) .
C7 C8 1.358(10) .
C8 C9 1.409(8) .
C9 C10 1.505(9) .
C10 C11 1.509(9) .
C10 C12 1.515(10) .
C13 C15 1.521(9) .
C13 C14 1.522(9) .
C16 C17 1.384(8) .
C16 C21 1.409(8) .
C17 C18 1.393(8) .
C17 C25 1.532(8) .
C18 C19 1.365(9) .
C19 C20 1.380(9) .
C20 C21 1.381(8) .
C21 C22 1.514(8) .
C22 C23 1.512(9) .
C22 C24 1.518(9) .
C25 C27 1.508(8) .
C25 C26 1.522(8) .
C29 C30 1.364(7) .
C31 C36 1.398(8) .
C31 C32 1.404(9) .
C32 C33 1.419(8) .
C32 C40 1.490(9) .
C33 C34 1.357(10) .
C34 C35 1.369(9) .
C35 C36 1.400(8) .
C36 C37 1.528(9) .
C37 C39 1.520(9) .
C37 C38 1.539(9) .
C40 C41 1.511(9) .
C40 C42 1.532(9) .
C43 C48 1.377(8) .
C43 C44 1.395(9) .
C44 C45 1.387(8) .
C44 C52 1.501(9) .
C45 C46 1.368(9) .
C46 C47 1.366(10) .
C47 C48 1.413(8) .
C48 C49 1.513(9) .
C49 C51 1.503(10) .
C49 C50 1.532(9) .
C52 C54 1.479(12) .
C52 C53 1.531(10) .
C56 C57 1.345(8) .
C58 C63 1.390(8) .
C58 C59 1.407(8) .
C59 C60 1.401(8) .
C59 C67 1.514(9) .
C60 C61 1.367(9) .
C61 C62 1.394(9) .
C62 C63 1.401(8) .
C63 C64 1.517(8) .
C64 C65 1.515(9) .
C64 C66 1.512(9) .
C67 C68 1.525(9) .
C67 C69 1.538(9) .
C70 C71 1.364(8) .
C70 C75 1.421(8) .
C71 C72 1.406(8) .
C71 C79 1.530(9) .
C72 C73 1.385(9) .
C73 C74 1.367(9) .
C74 C75 1.392(8) .
C75 C76 1.511(9) .
C76 C77 1.511(10) .
C76 C78 1.533(9) .
C79 C80 1.533(10) .
C79 C81 1.546(10) .
C82 C83 1.368(9) .
C82 C87 1.408(9) .
C82 C88 1.481(10) .
C83 C84 1.374(10) .
C84 C85 1.360(11) .
C85 C86 1.390(10) .
C86 C87 1.356(10) .
C89 C94 1.418(14) .
C89 C90 1.410(16) .
C89 C95 1.533(16) .
C90 C91 1.433(16) .
C91 C92 1.412(15) .
C92 C93 1.383(15) .
C93 C94 1.401(15) .
C89' C90' 1.41(2) .
C89' C94' 1.446(16) .
C89' C95' 1.51(2) .
C90' C91' 1.43(2) .
C91' C92' 1.41(2) .
C92' C93' 1.38(2) .
C93' C94' 1.42(2) .
C96 C97 1.369(11) 2_656
C96 C97 1.369(11) .
C96 C100 1.473(14) .
C97 C98 1.405(14) .
C98 C99 1.478(16) .
C99 C98 1.478(16) 2_656

loop_
_geom_torsion_atom_site_label_1
_geom_torsion_atom_site_label_2
_geom_torsion_atom_site_label_3
_geom_torsion_atom_site_label_4
_geom_torsion
_geom_torsion_site_symmetry_1
_geom_torsion_site_symmetry_4
C3 N2 C1 N1 0.0(6) . .
C4 N2 C1 N1 -170.8(5) . .
C3 N2 C1 Si1 -179.8(4) . .
C4 N2 C1 Si1 9.3(9) . .
C2 N1 C1 N2 0.0(6) . .
C16 N1 C1 N2 172.1(5) . .
C2 N1 C1 Si1 179.8(4) . .
C16 N1 C1 Si1 -8.0(7) . .
C1 N1 C2 C3 0.1(7) . .
C16 N1 C2 C3 -172.1(5) . .
N1 C2 C3 N2 0.0(7) . .
C1 N2 C3 C2 0.0(7) . .
C4 N2 C3 C2 171.0(5) . .
C1 N2 C4 C9 -90.8(7) . .
C3 N2 C4 C9 99.7(7) . .
C1 N2 C4 C5 89.5(7) . .
C3 N2 C4 C5 -80.1(7) . .
C9 C4 C5 C6 1.4(9) . .
N2 C4 C5 C6 -178.9(5) . .
C9 C4 C5 C13 -178.7(6) . .
N2 C4 C5 C13 1.0(8) . .
C4 C5 C6 C7 -0.3(9) . .
C13 C5 C6 C7 179.7(6) . .
C5 C6 C7 C8 -1.3(10) . .
C6 C7 C8 C9 2.0(10) . .
C5 C4 C9 C8 -0.8(9) . .
N2 C4 C9 C8 179.5(5) . .
C5 C4 C9 C10 176.5(6) . .
N2 C4 C9 C10 -3.2(8) . .
C7 C8 C9 C4 -0.9(9) . .
C7 C8 C9 C10 -178.3(6) . .
C4 C9 C10 C11 145.9(6) . .
C8 C9 C10 C11 -37.0(8) . .
C4 C9 C10 C12 -88.0(7) . .
C8 C9 C10 C12 89.1(7) . .
C6 C5 C13 C15 72.6(8) . .
C4 C5 C13 C15 -107.3(7) . .
C6 C5 C13 C14 -51.2(8) . .
C4 C5 C13 C14 128.8(6) . .
C1 N1 C16 C17 105.0(6) . .
C2 N1 C16 C17 -84.0(7) . .
C1 N1 C16 C21 -76.9(7) . .
C2 N1 C16 C21 94.1(7) . .
C21 C16 C17 C18 1.1(9) . .
N1 C16 C17 C18 179.1(5) . .
C21 C16 C17 C25 -177.2(5) . .
N1 C16 C17 C25 0.7(8) . .
C16 C17 C18 C19 -0.9(9) . .
C25 C17 C18 C19 177.5(6) . .
C17 C18 C19 C20 0.9(10) . .
C18 C19 C20 C21 -1.0(10) . .
C19 C20 C21 C16 1.1(9) . .
C19 C20 C21 C22 -174.5(6) . .
C17 C16 C21 C20 -1.2(9) . .
N1 C16 C21 C20 -179.2(5) . .
C17 C16 C21 C22 174.2(5) . .
N1 C16 C21 C22 -3.8(8) . .
C20 C21 C22 C23 76.3(7) . .
C16 C21 C22 C23 -99.0(7) . .
C20 C21 C22 C24 -47.7(8) . .
C16 C21 C22 C24 137.1(6) . .
C18 C17 C25 C27 -82.9(7) . .
C16 C17 C25 C27 95.4(7) . .
C18 C17 C25 C26 41.1(7) . .
C16 C17 C25 C26 -140.6(6) . .
C30 N4 C28 N3 -0.3(6) . .
C31 N4 C28 N3 172.7(5) . .
C30 N4 C28 S1 -179.9(5) . .
C31 N4 C28 S1 -7.0(9) . .
C29 N3 C28 N4 -0.6(6) . .
C43 N3 C28 N4 178.1(5) . .
C29 N3 C28 S1 179.1(5) . .
C43 N3 C28 S1 -2.2(9) . .
C28 N3 C29 C30 1.3(7) . .
C43 N3 C29 C30 -177.4(5) . .
C28 N3 C29 S2 -175.3(4) . .
C43 N3 C29 S2 6.0(8) . .
Si1 S2 C29 C30 -30.1(5) . .
Si1 S2 C29 N3 145.7(5) . .
N3 C29 C30 N4 -1.3(6) . .
S2 C29 C30 N4 175.0(4) . .
N3 C29 C30 Si2 -171.9(4) . .
S2 C29 C30 Si2 4.5(8) . .
C28 N4 C30 C29 1.0(6) . .
C31 N4 C30 C29 -172.1(5) . .
C28 N4 C30 Si2 171.5(4) . .
C31 N4 C30 Si2 -1.6(8) . .
C28 N4 C31 C36 86.5(7) . .
C30 N4 C31 C36 -101.2(6) . .
C28 N4 C31 C32 -98.3(7) . .
C30 N4 C31 C32 73.9(7) . .
C36 C31 C32 C33 2.2(8) . .
N4 C31 C32 C33 -172.6(5) . .
C36 C31 C32 C40 -174.5(5) . .
N4 C31 C32 C40 10.7(8) . .
C31 C32 C33 C34 1.1(9) . .
C40 C32 C33 C34 177.8(6) . .
C32 C33 C34 C35 -2.4(10) . .
C33 C34 C35 C36 0.4(9) . .
C32 C31 C36 C35 -4.0(8) . .
N4 C31 C36 C35 170.8(5) . .
C32 C31 C36 C37 175.9(5) . .
N4 C31 C36 C37 -9.3(8) . .
C34 C35 C36 C31 2.6(8) . .
C34 C35 C36 C37 -177.3(5) . .
C31 C36 C37 C39 -147.8(6) . .
C35 C36 C37 C39 32.1(8) . .
C31 C36 C37 C38 86.8(7) . .
C35 C36 C37 C38 -93.3(7) . .
C31 C32 C40 C41 93.9(7) . .
C33 C32 C40 C41 -82.6(7) . .
C31 C32 C40 C42 -140.9(6) . .
C33 C32 C40 C42 42.6(8) . .
C28 N3 C43 C48 -98.9(7) . .
C29 N3 C43 C48 79.6(7) . .
C28 N3 C43 C44 81.3(7) . .
C29 N3 C43 C44 -100.2(7) . .
C48 C43 C44 C45 1.8(9) . .
N3 C43 C44 C45 -178.4(5) . .
C48 C43 C44 C52 -178.2(6) . .
N3 C43 C44 C52 1.7(9) . .
C43 C44 C45 C46 0.5(9) . .
C52 C44 C45 C46 -179.6(6) . .
C44 C45 C46 C47 -1.4(10) . .
C45 C46 C47 C48 0.1(10) . .
C44 C43 C48 C47 -2.9(9) . .
N3 C43 C48 C47 177.2(5) . .
C44 C43 C48 C49 177.9(6) . .
N3 C43 C48 C49 -1.9(8) . .
C46 C47 C48 C43 1.9(9) . .
C46 C47 C48 C49 -178.9(6) . .
C43 C48 C49 C51 107.1(7) . .
C47 C48 C49 C51 -72.0(8) . .
C43 C48 C49 C50 -128.1(7) . .
C47 C48 C49 C50 52.8(8) . .
C43 C44 C52 C54 107.6(8) . .
C45 C44 C52 C54 -72.4(9) . .
C43 C44 C52 C53 -127.0(7) . .
C45 C44 C52 C53 53.0(9) . .
C56 N5 C55 N6 -0.8(6) . .
C70 N5 C55 N6 -174.1(5) . .
C56 N5 C55 S3 -177.9(4) . .
C70 N5 C55 S3 8.9(8) . .
C57 N6 C55 N5 1.1(6) . .
C58 N6 C55 N5 -178.4(5) . .
C57 N6 C55 S3 178.2(4) . .
C58 N6 C55 S3 -1.3(8) . .
C55 N5 C56 C57 0.2(6) . .
C70 N5 C56 C57 173.2(5) . .
C55 N5 C56 S4 -179.3(4) . .
C70 N5 C56 S4 -6.3(8) . .
Si2 S4 C56 C57 9.5(7) . .
Si2 S4 C56 N5 -171.1(4) . .
N5 C56 C57 N6 0.5(6) . .
S4 C56 C57 N6 179.9(5) . .
C55 N6 C57 C56 -1.1(6) . .
C58 N6 C57 C56 178.4(5) . .
C55 N6 C58 C63 101.6(6) . .
C57 N6 C58 C63 -77.8(7) . .
C55 N6 C58 C59 -77.2(7) . .
C57 N6 C58 C59 103.4(7) . .
C63 C58 C59 C60 -0.8(9) . .
N6 C58 C59 C60 177.9(5) . .
C63 C58 C59 C67 178.6(6) . .
N6 C58 C59 C67 -2.7(8) . .
C58 C59 C60 C61 -0.4(9) . .
C67 C59 C60 C61 -179.9(6) . .
C59 C60 C61 C62 1.5(10) . .
C60 C61 C62 C63 -1.3(10) . .
C59 C58 C63 C62 0.9(9) . .
N6 C58 C63 C62 -177.8(5) . .
C59 C58 C63 C64 177.7(5) . .
N6 C58 C63 C64 -1.0(8) . .
C61 C62 C63 C58 0.1(9) . .
C61 C62 C63 C64 -176.7(6) . .
C58 C63 C64 C65 -85.8(7) . .
C62 C63 C64 C65 90.9(7) . .
C58 C63 C64 C66 149.7(6) . .
C62 C63 C64 C66 -33.6(8) . .
C60 C59 C67 C68 -60.4(8) . .
C58 C59 C67 C68 120.2(7) . .
C60 C59 C67 C69 63.6(7) . .
C58 C59 C67 C69 -115.8(6) . .
C55 N5 C70 C71 -84.5(7) . .
C56 N5 C70 C71 103.3(7) . .
C55 N5 C70 C75 93.6(7) . .
C56 N5 C70 C75 -78.6(7) . .
C75 C70 C71 C72 -0.2(9) . .
N5 C70 C71 C72 177.8(5) . .
C75 C70 C71 C79 177.9(6) . .
N5 C70 C71 C79 -4.2(9) . .
C70 C71 C72 C73 -1.1(10) . .
C79 C71 C72 C73 -179.2(6) . .
C71 C72 C73 C74 1.5(10) . .
C72 C73 C74 C75 -0.6(10) . .
C73 C74 C75 C70 -0.7(9) . .
C73 C74 C75 C76 179.6(6) . .
C71 C70 C75 C74 1.1(9) . .
N5 C70 C75 C74 -177.0(5) . .
C71 C70 C75 C76 -179.2(6) . .
N5 C70 C75 C76 2.7(8) . .
C74 C75 C76 C77 73.7(8) . .
C70 C75 C76 C77 -106.0(7) . .
C74 C75 C76 C78 -52.1(8) . .
C70 C75 C76 C78 128.2(7) . .
C70 C71 C79 C80 -115.9(7) . .
C72 C71 C79 C80 62.1(8) . .
C70 C71 C79 C81 119.1(7) . .
C72 C71 C79 C81 -62.8(8) . .
C87 C82 C83 C84 -1.1(9) . .
C88 C82 C83 C84 178.9(6) . .
C82 C83 C84 C85 -0.4(11) . .
C83 C84 C85 C86 2.1(11) . .
C84 C85 C86 C87 -2.4(11) . .
C85 C86 C87 C82 1.0(10) . .
C83 C82 C87 C86 0.7(9) . .
C88 C82 C87 C86 -179.3(6) . .
C94 C89 C90 C91 -8(4) . .
C95 C89 C90 C91 175(2) . .
C89 C90 C91 C92 0(4) . .
C90 C91 C92 C93 -2(3) . .
C91 C92 C93 C94 12(3) . .
C90 C89 C94 C93 17(4) . .
C95 C89 C94 C93 -166(2) . .
C92 C93 C94 C89 -19(3) . .
C94' C89' C90' C91' 51(5) . .
C95' C89' C90' C91' -150(4) . .
C89' C90' C91' C92' -39(6) . .
C90' C91' C92' C93' 23(7) . .
C91' C92' C93' C94' -16(8) . .
C92' C93' C94' C89' 25(7) . .
C90' C89' C94' C93' -46(5) . .
C95' C89' C94' C93' 154(4) . .
C97 C96 C97 C98 12.7(19) 2_656 .
C100 C96 C97 C98 -167.3(19) . .
C96 C97 C98 C99 -25(4) . .
C97 C98 C99 C98 11.7(16) . 2_656
